data_4335316
loop_
_publ_author_name
'Xianghao Liu'
'Pierre Braunstein'

_publ_contact_author_address
;Laboratoire de Chimie de Coordination
UMR 7177 CNRS
Universit\'e de Strasbourg
Institut Le Bel - 4 rue Blaise Pascal, 67081 Strasbourg Cedex - France
;
_publ_contact_author_email braunstein@unistra.fr
_publ_contact_author_fax '+33 (0)3 68 85 13 22'
_publ_contact_author_name 'Dr. Pierre Braunstein'
_publ_contact_author_phone '+33 (0)3 68 85 13 08'
_publ_section_title
;
 Complexes with Hybrid Phosphorus-NHC Ligands: Pincer-Type Ir Hydrides,
 Dinuclear Ag and Ir and Tetranuclear Cu and Ag Complexes
;
_journal_name_full 'Inorganic Chemistry'
_journal_page_first 7367
_journal_page_last 7379
_journal_paper_doi 10.1021/ic302854t
_journal_volume 52
_journal_year 2013
_chemical_formula_moiety 'C92 H84 Cu4 I4 N8 O4 P4'
_chemical_formula_sum 'C92 H84 Cu4 I4 N8 O4 P4'
_chemical_formula_weight 2251.31
_space_group_IT_number 2
_symmetry_cell_setting triclinic
_symmetry_Int_Tables_number 2
_symmetry_space_group_name_Hall '-P 1'
_symmetry_space_group_name_H-M 'P -1'
_atom_sites_solution_hydrogens geom
_atom_sites_solution_primary direct
_atom_sites_solution_secondary difmap
_audit_creation_method SHELXL-97
_cell_angle_alpha 72.152(3)
_cell_angle_beta 76.698(3)
_cell_angle_gamma 63.608(2)
_cell_formula_units_Z 1
_cell_length_a 13.0030(7)
_cell_length_b 13.7427(8)
_cell_length_c 14.3145(6)
_cell_measurement_reflns_used 5586
_cell_measurement_temperature 173(2)
_cell_measurement_theta_max 26.022
_cell_measurement_theta_min 0.998
_cell_volume 2167.8(2)
_computing_cell_refinement 'HKL Scalepack (Otwinowski & Minor 1997)'
_computing_data_collection 'Collect (Bruker AXS BV, 1997-2004)'
_computing_data_reduction 'HKL Denzo and Scalepack (Otwinowski & Minor 1997)'
_computing_molecular_graphics ORTEP
_computing_publication_material PLATON
_computing_structure_refinement 'SHELXL-97 (Sheldrick, 1997)'
_computing_structure_solution 'SHELXS-97 (Sheldrick, 1997)'
_diffrn_ambient_temperature 173(2)
_diffrn_detector_area_resol_mean 9
_diffrn_measured_fraction_theta_full 0.996
_diffrn_measured_fraction_theta_max 0.996
_diffrn_measurement_device '95mm CCD camera on \k-goniostat'
_diffrn_measurement_device_type KappaCCD
_diffrn_radiation_monochromator graphite
_diffrn_radiation_probe x-ray
_diffrn_radiation_type MoK\a
_diffrn_radiation_wavelength 0.71073
_diffrn_reflns_av_R_equivalents 0.0529
_diffrn_reflns_av_sigmaI/netI 0.1118
_diffrn_reflns_limit_h_max 15
_diffrn_reflns_limit_h_min -15
_diffrn_reflns_limit_k_max 16
_diffrn_reflns_limit_k_min -15
_diffrn_reflns_limit_l_max 17
_diffrn_reflns_limit_l_min -17
_diffrn_reflns_number 12341
_diffrn_reflns_theta_full 25.10
_diffrn_reflns_theta_max 25.10
_diffrn_reflns_theta_min 1.99
_diffrn_source 'fine-focus sealed tube'
_exptl_absorpt_coefficient_mu 2.522
_exptl_absorpt_correction_T_max 0.783
_exptl_absorpt_correction_T_min 0.720
_exptl_absorpt_correction_type multi-scan
_exptl_absorpt_process_details
;
[c.f. r.h. blessing, acta cryst. (1995), a51, 33-38]
;
_exptl_crystal_colour colorless
_exptl_crystal_density_diffrn 1.724
_exptl_crystal_description block
_exptl_crystal_F_000 1112
_exptl_crystal_size_max 0.15
_exptl_crystal_size_mid 0.15
_exptl_crystal_size_min 0.15
_refine_diff_density_max 1.683
_refine_diff_density_min -1.557
_refine_diff_density_rms 0.176
_refine_ls_extinction_method none
_refine_ls_goodness_of_fit_ref 1.041
_refine_ls_hydrogen_treatment constr
_refine_ls_matrix_type full
_refine_ls_number_parameters 525
_refine_ls_number_reflns 7685
_refine_ls_number_restraints 0
_refine_ls_restrained_S_all 1.041
_refine_ls_R_factor_all 0.1317
_refine_ls_R_factor_gt 0.0759
_refine_ls_shift/su_max 0.004
_refine_ls_shift/su_mean 0.000
_refine_ls_structure_factor_coef Fsqd
_refine_ls_weighting_details 'calc w=1/[\s^2^(Fo^2^)+(0.0748P)^2^+12.6544P] where P=(Fo^2^+2Fc^2^)/3'
_refine_ls_weighting_scheme calc
_refine_ls_wR_factor_gt 0.1614
_refine_ls_wR_factor_ref 0.1810
_reflns_number_gt 4888
_reflns_number_total 7685
_reflns_threshold_expression >2sigma(I)
_cod_data_source_file ic302854t_si_001_5.cif
_cod_data_source_block complex13_pblxh100910_RP
_cod_original_cell_volume 2167.82(19)
_cod_database_code 4335316

loop_
_symmetry_equiv_pos_as_xyz
'x, y, z'
'-x, -y, -z'

loop_
_atom_site_label
_atom_site_type_symbol
_atom_site_fract_x
_atom_site_fract_y
_atom_site_fract_z
_atom_site_U_iso_or_equiv
_atom_site_adp_type
_atom_site_occupancy
_atom_site_symmetry_multiplicity
_atom_site_calc_flag
_atom_site_refinement_flags
I2 I 0.17672(6) 0.43661(6) 0.51342(5) 0.0340(2) Uani 1 1 d .
I1 I 0.04552(6) 0.21192(7) 0.44453(5) 0.0461(3) Uani 1 1 d .
Cu1 Cu 0.28333(11) 0.05158(10) 0.36016(8) 0.0290(3) Uani 1 1 d .
Cu2 Cu 0.01882(13) 0.39186(13) 0.47829(10) 0.0495(4) Uani 1 1 d .
P2 P 0.7184(2) 0.2035(2) 0.02266(16) 0.0199(5) Uani 1 1 d .
P1 P 0.6010(2) -0.4144(2) 0.22554(16) 0.0195(5) Uani 1 1 d .
O2 O 0.6947(5) 0.1188(5) -0.0033(4) 0.0245(15) Uani 1 1 d .
O1 O 0.5076(5) -0.4144(5) 0.1818(4) 0.0261(15) Uani 1 1 d .
N3 N 0.2205(6) 0.0566(6) 0.1751(5) 0.0209(17) Uani 1 1 d .
N4 N 0.2901(6) 0.1786(6) 0.1481(5) 0.0154(16) Uani 1 1 d .
N2 N 0.3861(6) -0.1451(7) 0.5204(5) 0.0233(18) Uani 1 1 d .
N1 N 0.3676(6) 0.0039(6) 0.5501(5) 0.0205(17) Uani 1 1 d .
C31 C 0.2996(8) 0.3022(8) 0.2357(6) 0.023(2) Uani 1 1 d .
H31 H 0.2374 0.2951 0.2802 0.028 Uiso 1 1 calc R
C11 C 0.4798(8) -0.3829(7) 0.4018(6) 0.020(2) Uani 1 1 d .
C23 C 0.5954(8) -0.0650(8) 0.1588(6) 0.027(2) Uani 1 1 d .
H23 H 0.5944 0.0062 0.1442 0.033 Uiso 1 1 calc R
C34 C 0.4912(8) 0.3188(7) 0.1037(6) 0.019(2) Uani 1 1 d .
C7 C 0.3809(8) -0.2232(8) 0.4758(6) 0.022(2) Uani 1 1 d .
C25 C 0.6834(8) -0.2603(8) 0.2308(6) 0.021(2) Uani 1 1 d .
H25 H 0.7414 -0.3207 0.2652 0.025 Uiso 1 1 calc R
C30 C 0.3437(7) 0.2452(7) 0.1609(6) 0.018(2) Uani 1 1 d .
C40 C 0.8776(9) 0.0568(9) 0.3160(7) 0.034(3) Uani 1 1 d .
H40 H 0.9100 0.0260 0.3754 0.041 Uiso 1 1 calc R
C24 C 0.6817(8) -0.1551(8) 0.2098(6) 0.024(2) Uani 1 1 d .
H24 H 0.7384 -0.1446 0.2297 0.029 Uiso 1 1 calc R
C33 C 0.4466(8) 0.3771(7) 0.1776(6) 0.022(2) Uani 1 1 d .
H33 H 0.4805 0.4213 0.1843 0.026 Uiso 1 1 calc R
C20 C 0.5990(8) -0.2774(7) 0.2010(6) 0.018(2) Uani 1 1 d .
C19 C 0.8394(9) -0.5548(9) 0.2247(8) 0.036(3) Uani 1 1 d .
H19 H 0.8327 -0.5575 0.2914 0.043 Uiso 1 1 calc R
C32 C 0.3486(8) 0.3691(8) 0.2432(6) 0.027(2) Uani 1 1 d .
H32 H 0.3175 0.4098 0.2917 0.032 Uiso 1 1 calc R
C15 C 0.7544(9) -0.4890(8) 0.0736(7) 0.028(2) Uani 1 1 d .
H15 H 0.6902 -0.4477 0.0387 0.034 Uiso 1 1 calc R
C21 C 0.5104(8) -0.1854(8) 0.1522(6) 0.021(2) Uani 1 1 d .
H21 H 0.4512 -0.1946 0.1347 0.026 Uiso 1 1 calc R
C42 C 0.7836(8) 0.2163(8) 0.1925(6) 0.025(2) Uani 1 1 d .
H42 H 0.7535 0.2934 0.1687 0.030 Uiso 1 1 calc R
C48 C 0.9303(8) 0.2226(8) -0.0491(7) 0.028(2) Uani 1 1 d .
H48 H 0.9539 0.1820 0.0130 0.034 Uiso 1 1 calc R
C43 C 0.8177(7) 0.2507(7) -0.0688(6) 0.019(2) Uani 1 1 d .
C37 C 0.7785(7) 0.1504(7) 0.1392(6) 0.018(2) Uani 1 1 d .
C12 C 0.4822(8) -0.3052(8) 0.4435(6) 0.021(2) Uani 1 1 d .
H12 H 0.5531 -0.3079 0.4500 0.026 Uiso 1 1 calc R
C10 C 0.3720(8) -0.3785(8) 0.3957(6) 0.023(2) Uani 1 1 d .
H10 H 0.3680 -0.4309 0.3697 0.027 Uiso 1 1 calc R
C35 C 0.4390(8) 0.2520(7) 0.0963(6) 0.020(2) Uani 1 1 d .
H35 H 0.4686 0.2118 0.0476 0.024 Uiso 1 1 calc R
C22 C 0.5113(8) -0.0806(8) 0.1299(6) 0.027(2) Uani 1 1 d .
H22 H 0.4541 -0.0198 0.0949 0.032 Uiso 1 1 calc R
C41 C 0.8318(8) 0.1710(9) 0.2793(6) 0.029(2) Uani 1 1 d .
H41 H 0.8337 0.2174 0.3139 0.035 Uiso 1 1 calc R
C27 C 0.2677(7) 0.1793(7) 0.0587(6) 0.019(2) Uani 1 1 d .
H27 H 0.2811 0.2238 -0.0023 0.022 Uiso 1 1 calc R
C4 C 0.4308(8) -0.1766(9) 0.6088(6) 0.026(2) Uani 1 1 d .
H4 H 0.4634 -0.2488 0.6471 0.031 Uiso 1 1 calc R
C8 C 0.2744(8) -0.2189(8) 0.4673(6) 0.025(2) Uani 1 1 d .
H8 H 0.2063 -0.1639 0.4879 0.030 Uiso 1 1 calc R
C36 C 0.5910(8) 0.3316(7) 0.0309(6) 0.021(2) Uani 1 1 d .
H36A H 0.6134 0.3818 0.0484 0.025 Uiso 1 1 calc R
H36B H 0.5643 0.3671 -0.0339 0.025 Uiso 1 1 calc R
C44 C 0.7875(9) 0.3085(8) -0.1628(7) 0.031(2) Uani 1 1 d .
H44 H 0.7139 0.3270 -0.1770 0.037 Uiso 1 1 calc R
C28 C 0.2231(8) 0.1045(8) 0.0756(6) 0.021(2) Uani 1 1 d .
H28 H 0.1984 0.0877 0.0288 0.026 Uiso 1 1 calc R
C5 C 0.4174(8) -0.0812(9) 0.6283(7) 0.033(3) Uani 1 1 d .
H5 H 0.4378 -0.0743 0.6834 0.040 Uiso 1 1 calc R
C39 C 0.8749(8) -0.0119(8) 0.2637(7) 0.031(2) Uani 1 1 d .
H39 H 0.9062 -0.0890 0.2876 0.037 Uiso 1 1 calc R
C16 C 0.8608(10) -0.5437(9) 0.0254(7) 0.037(3) Uani 1 1 d .
H16 H 0.8681 -0.5410 -0.0414 0.044 Uiso 1 1 calc R
C29 C 0.1847(9) -0.0345(9) 0.2232(7) 0.031(2) Uani 1 1 d .
H29A H 0.2075 -0.0656 0.2888 0.046 Uiso 1 1 calc R
H29B H 0.2206 -0.0911 0.1861 0.046 Uiso 1 1 calc R
H29C H 0.1022 -0.0070 0.2265 0.046 Uiso 1 1 calc R
C14 C 0.7431(8) -0.4953(7) 0.1736(7) 0.023(2) Uani 1 1 d .
C1 C 0.3452(8) -0.0323(8) 0.4831(6) 0.021(2) Uani 1 1 d .
C46 C 0.9744(9) 0.3148(9) -0.2147(8) 0.036(3) Uani 1 1 d .
H46 H 1.0256 0.3383 -0.2628 0.043 Uiso 1 1 calc R
C38 C 0.8257(8) 0.0345(9) 0.1760(7) 0.030(2) Uani 1 1 d .
H38 H 0.8240 -0.0117 0.1412 0.036 Uiso 1 1 calc R
C45 C 0.8640(9) 0.3393(9) -0.2355(7) 0.031(2) Uani 1 1 d .
H45 H 0.8427 0.3765 -0.2988 0.037 Uiso 1 1 calc R
C47 C 1.0049(9) 0.2562(9) -0.1232(7) 0.033(2) Uani 1 1 d .
H47 H 1.0788 0.2379 -0.1098 0.040 Uiso 1 1 calc R
C26 C 0.2616(8) 0.1008(8) 0.2218(6) 0.022(2) Uani 1 1 d .
C9 C 0.2708(9) -0.2969(8) 0.4280(6) 0.026(2) Uani 1 1 d .
H9 H 0.1998 -0.2949 0.4230 0.032 Uiso 1 1 calc R
C6 C 0.3343(9) 0.1232(9) 0.5446(7) 0.034(3) Uani 1 1 d .
H6A H 0.3229 0.1653 0.4778 0.051 Uiso 1 1 calc R
H6B H 0.3945 0.1313 0.5656 0.051 Uiso 1 1 calc R
H6C H 0.2640 0.1504 0.5868 0.051 Uiso 1 1 calc R
C13 C 0.5896(8) -0.4634(7) 0.3587(6) 0.020(2) Uani 1 1 d .
H13A H 0.5889 -0.5372 0.3772 0.025 Uiso 1 1 calc R
H13B H 0.6554 -0.4682 0.3837 0.025 Uiso 1 1 calc R
C18 C 0.9474(9) -0.6111(9) 0.1758(8) 0.041(3) Uani 1 1 d .
H18 H 1.0120 -0.6537 0.2101 0.049 Uiso 1 1 calc R
C17 C 0.9556(10) -0.6020(9) 0.0768(8) 0.040(3) Uani 1 1 d .
H17 H 1.0275 -0.6364 0.0434 0.048 Uiso 1 1 calc R

loop_
_atom_site_aniso_label
_atom_site_aniso_U_11
_atom_site_aniso_U_22
_atom_site_aniso_U_33
_atom_site_aniso_U_23
_atom_site_aniso_U_13
_atom_site_aniso_U_12
I2 0.0311(4) 0.0339(4) 0.0383(4) -0.0083(3) -0.0062(3) -0.0133(3)
I1 0.0346(5) 0.0518(5) 0.0483(5) -0.0135(4) -0.0008(3) -0.0149(4)
Cu1 0.0417(8) 0.0315(7) 0.0207(6) -0.0001(5) -0.0071(5) -0.0231(6)
Cu2 0.0479(9) 0.0526(10) 0.0483(9) -0.0109(7) -0.0044(7) -0.0216(8)
P2 0.0231(14) 0.0202(14) 0.0220(12) -0.0057(10) -0.0001(10) -0.0141(11)
P1 0.0221(13) 0.0190(13) 0.0206(12) -0.0037(10) -0.0021(10) -0.0117(11)
O2 0.027(4) 0.022(4) 0.030(3) -0.011(3) 0.001(3) -0.013(3)
O1 0.028(4) 0.029(4) 0.029(4) -0.010(3) -0.005(3) -0.016(3)
N3 0.023(4) 0.028(5) 0.014(4) -0.006(3) 0.005(3) -0.014(4)
N4 0.020(4) 0.015(4) 0.012(4) -0.003(3) 0.002(3) -0.009(3)
N2 0.019(4) 0.031(5) 0.021(4) -0.007(4) 0.005(3) -0.014(4)
N1 0.017(4) 0.026(5) 0.020(4) -0.011(3) 0.002(3) -0.009(4)
C31 0.023(5) 0.026(6) 0.021(5) -0.010(4) 0.006(4) -0.011(5)
C11 0.030(6) 0.021(5) 0.011(4) 0.000(4) 0.000(4) -0.014(5)
C23 0.035(6) 0.019(6) 0.027(5) -0.010(4) 0.011(4) -0.014(5)
C34 0.026(5) 0.011(5) 0.015(4) 0.001(4) -0.005(4) -0.005(4)
C7 0.031(6) 0.021(5) 0.011(4) -0.001(4) -0.001(4) -0.012(5)
C25 0.015(5) 0.023(6) 0.019(5) -0.004(4) 0.001(4) -0.006(4)
C30 0.016(5) 0.016(5) 0.021(5) 0.002(4) -0.007(4) -0.006(4)
C40 0.028(6) 0.051(8) 0.023(5) 0.007(5) -0.003(4) -0.024(6)
C24 0.028(6) 0.027(6) 0.021(5) -0.008(4) 0.001(4) -0.015(5)
C33 0.027(6) 0.019(5) 0.025(5) -0.004(4) -0.005(4) -0.014(5)
C20 0.024(5) 0.015(5) 0.017(4) -0.003(4) 0.003(4) -0.014(4)
C19 0.042(7) 0.036(7) 0.034(6) -0.016(5) 0.004(5) -0.017(6)
C32 0.032(6) 0.029(6) 0.022(5) -0.015(4) 0.001(4) -0.011(5)
C15 0.034(6) 0.013(5) 0.036(6) -0.005(4) 0.004(5) -0.012(5)
C21 0.018(5) 0.033(6) 0.016(5) -0.011(4) 0.003(4) -0.012(5)
C42 0.033(6) 0.017(5) 0.020(5) 0.000(4) 0.004(4) -0.012(5)
C48 0.025(6) 0.033(6) 0.027(5) -0.012(4) 0.002(4) -0.012(5)
C43 0.018(5) 0.016(5) 0.019(5) -0.009(4) 0.000(4) -0.002(4)
C37 0.017(5) 0.019(5) 0.020(4) -0.004(4) 0.003(4) -0.010(4)
C12 0.013(5) 0.024(6) 0.024(5) -0.002(4) 0.002(4) -0.008(4)
C10 0.028(6) 0.022(5) 0.021(5) -0.006(4) 0.011(4) -0.018(5)
C35 0.026(5) 0.014(5) 0.017(5) -0.002(4) -0.004(4) -0.005(4)
C22 0.023(6) 0.027(6) 0.019(5) -0.005(4) 0.002(4) -0.002(5)
C41 0.035(6) 0.043(7) 0.019(5) -0.006(5) -0.003(4) -0.024(5)
C27 0.018(5) 0.016(5) 0.015(4) -0.001(4) 0.001(4) -0.004(4)
C4 0.017(5) 0.033(6) 0.016(5) 0.005(4) -0.011(4) -0.004(5)
C8 0.018(5) 0.033(6) 0.018(5) -0.005(4) 0.007(4) -0.011(5)
C36 0.030(6) 0.011(5) 0.022(5) -0.002(4) -0.007(4) -0.008(4)
C44 0.027(6) 0.030(6) 0.035(6) -0.005(5) 0.000(5) -0.013(5)
C28 0.021(5) 0.030(6) 0.015(5) -0.007(4) -0.005(4) -0.010(5)
C5 0.027(6) 0.047(7) 0.028(5) -0.018(5) -0.003(4) -0.012(5)
C39 0.024(6) 0.019(6) 0.038(6) -0.001(5) -0.006(5) -0.002(5)
C16 0.053(8) 0.032(7) 0.029(6) -0.006(5) 0.009(5) -0.026(6)
C29 0.033(6) 0.040(7) 0.032(6) -0.012(5) 0.002(4) -0.025(5)
C14 0.021(5) 0.008(5) 0.032(5) -0.004(4) -0.003(4) -0.001(4)
C1 0.018(5) 0.025(6) 0.017(5) -0.007(4) 0.003(4) -0.009(4)
C46 0.037(7) 0.031(6) 0.037(6) -0.006(5) 0.010(5) -0.017(5)
C38 0.024(6) 0.036(7) 0.036(6) -0.012(5) 0.006(4) -0.020(5)
C45 0.031(6) 0.035(6) 0.024(5) -0.002(4) 0.001(4) -0.015(5)
C47 0.021(6) 0.038(7) 0.040(6) -0.012(5) -0.002(5) -0.010(5)
C26 0.018(5) 0.026(6) 0.023(5) -0.009(4) 0.002(4) -0.009(4)
C9 0.034(6) 0.039(6) 0.018(5) 0.002(4) -0.007(4) -0.028(5)
C6 0.039(7) 0.039(7) 0.033(6) -0.017(5) -0.001(5) -0.020(6)
C13 0.027(5) 0.017(5) 0.019(5) -0.003(4) 0.000(4) -0.013(4)
C18 0.031(7) 0.035(7) 0.049(7) -0.013(5) -0.004(5) -0.005(6)
C17 0.033(7) 0.032(7) 0.052(7) -0.020(5) 0.016(5) -0.012(6)

loop_
_atom_type_symbol
_atom_type_description
_atom_type_scat_dispersion_real
_atom_type_scat_dispersion_imag
_atom_type_scat_source
C C 0.0033 0.0016 'International Tables Vol C Tables 4.2.6.8 and 6.1.1.4'
H H 0.0000 0.0000 'International Tables Vol C Tables 4.2.6.8 and 6.1.1.4'
N N 0.0061 0.0033 'International Tables Vol C Tables 4.2.6.8 and 6.1.1.4'
O O 0.0106 0.0060 'International Tables Vol C Tables 4.2.6.8 and 6.1.1.4'
P P 0.1023 0.0942 'International Tables Vol C Tables 4.2.6.8 and 6.1.1.4'
Cu Cu 0.3201 1.2651 'International Tables Vol C Tables 4.2.6.8 and 6.1.1.4'
I I -0.4742 1.8119 'International Tables Vol C Tables 4.2.6.8 and 6.1.1.4'

loop_
_geom_angle_atom_site_label_1
_geom_angle_atom_site_label_2
_geom_angle_atom_site_label_3
_geom_angle
_geom_angle_site_symmetry_1
_geom_angle_site_symmetry_3
Cu2 I2 Cu2 71.63(6) . 2_566
C1 Cu1 C26 162.6(4) . .
I1 Cu2 I2 126.61(6) . .
I1 Cu2 I2 125.02(6) . 2_566
I2 Cu2 I2 108.37(6) . 2_566
I1 Cu2 Cu2 178.60(9) . 2_566
I2 Cu2 Cu2 54.50(5) . 2_566
I2 Cu2 Cu2 53.87(5) 2_566 2_566
O2 P2 C43 113.0(4) . .
O2 P2 C37 112.0(4) . .
C43 P2 C37 107.1(4) . .
O2 P2 C36 113.4(4) . .
C43 P2 C36 103.6(4) . .
C37 P2 C36 107.3(4) . .
O1 P1 C20 112.5(4) . .
O1 P1 C14 112.4(4) . .
C20 P1 C14 103.9(4) . .
O1 P1 C13 112.5(4) . .
C20 P1 C13 105.7(4) . .
C14 P1 C13 109.4(4) . .
C26 N3 C28 111.3(7) . .
C26 N3 C29 123.9(7) . .
C28 N3 C29 124.7(7) . .
C26 N4 C27 110.4(7) . .
C26 N4 C30 125.0(7) . .
C27 N4 C30 124.4(7) . .
C1 N2 C4 112.1(8) . .
C1 N2 C7 124.9(7) . .
C4 N2 C7 123.0(8) . .
C1 N1 C5 112.8(8) . .
C1 N1 C6 123.6(7) . .
C5 N1 C6 123.4(7) . .
C32 C31 C30 119.3(9) . .
C12 C11 C10 117.9(8) . .
C12 C11 C13 120.5(8) . .
C10 C11 C13 121.5(8) . .
C22 C23 C24 120.0(9) . .
C33 C34 C35 118.7(8) . .
C33 C34 C36 119.9(8) . .
C35 C34 C36 121.3(8) . .
C12 C7 C8 119.8(9) . .
C12 C7 N2 120.2(8) . .
C8 C7 N2 120.0(8) . .
C24 C25 C20 120.7(8) . .
C31 C30 C35 120.8(8) . .
C31 C30 N4 120.5(8) . .
C35 C30 N4 118.7(8) . .
C41 C40 C39 119.5(9) . .
C25 C24 C23 119.9(9) . .
C34 C33 C32 119.7(8) . .
C21 C20 C25 118.9(8) . .
C21 C20 P1 119.6(7) . .
C25 C20 P1 121.5(7) . .
C14 C19 C18 120.1(9) . .
C31 C32 C33 120.7(8) . .
C16 C15 C14 120.2(10) . .
C22 C21 C20 119.5(8) . .
C41 C42 C37 121.6(9) . .
C47 C48 C43 119.1(9) . .
C44 C43 C48 118.4(8) . .
C44 C43 P2 120.0(7) . .
C48 C43 P2 121.4(7) . .
C42 C37 C38 118.1(8) . .
C42 C37 P2 124.4(7) . .
C38 C37 P2 117.5(7) . .
C11 C12 C7 121.4(8) . .
C9 C10 C11 120.7(9) . .
C30 C35 C34 120.7(8) . .
C23 C22 C21 120.9(9) . .
C42 C41 C40 120.3(9) . .
C28 C27 N4 107.2(7) . .
C5 C4 N2 106.0(8) . .
C9 C8 C7 119.4(9) . .
C34 C36 P2 116.0(6) . .
C45 C44 C43 121.3(9) . .
C27 C28 N3 107.1(7) . .
C4 C5 N1 106.2(8) . .
C38 C39 C40 119.9(9) . .
C17 C16 C15 119.6(10) . .
C15 C14 C19 119.6(9) . .
C15 C14 P1 115.5(7) . .
C19 C14 P1 124.7(7) . .
N1 C1 N2 102.9(7) . .
N1 C1 Cu1 128.6(7) . .
N2 C1 Cu1 128.3(7) . .
C47 C46 C45 118.6(9) . .
C39 C38 C37 120.5(9) . .
C44 C45 C46 120.1(9) . .
C46 C47 C48 122.4(10) . .
N3 C26 N4 104.0(7) . .
N3 C26 Cu1 125.3(7) . .
N4 C26 Cu1 130.5(6) . .
C8 C9 C10 120.7(9) . .
C11 C13 P1 108.7(6) . .
C17 C18 C19 118.6(10) . .
C18 C17 C16 121.8(10) . .

loop_
_geom_bond_atom_site_label_1
_geom_bond_atom_site_label_2
_geom_bond_distance
_geom_bond_site_symmetry_2
I2 Cu2 2.5757(16) .
I2 Cu2 2.5962(17) 2_566
I1 Cu2 2.5221(18) .
Cu1 C1 1.912(8) .
Cu1 C26 1.931(9) .
Cu2 I2 2.5962(17) 2_566
Cu2 Cu2 3.027(3) 2_566
P2 O2 1.492(6) .
P2 C43 1.802(9) .
P2 C37 1.810(8) .
P2 C36 1.817(9) .
P1 O1 1.489(6) .
P1 C20 1.795(9) .
P1 C14 1.803(9) .
P1 C13 1.811(8) .
N3 C26 1.343(11) .
N3 C28 1.373(11) .
N3 C29 1.449(11) .
N4 C26 1.369(11) .
N4 C27 1.372(10) .
N4 C30 1.445(11) .
N2 C1 1.364(12) .
N2 C4 1.380(11) .
N2 C7 1.438(12) .
N1 C1 1.343(11) .
N1 C5 1.377(12) .
N1 C6 1.478(12) .
C31 C32 1.370(13) .
C31 C30 1.385(12) .
C11 C12 1.388(12) .
C11 C10 1.399(12) .
C11 C13 1.501(13) .
C23 C22 1.373(13) .
C23 C24 1.383(13) .
C34 C33 1.387(12) .
C34 C35 1.400(12) .
C34 C36 1.505(12) .
C7 C12 1.392(13) .
C7 C8 1.393(13) .
C25 C24 1.374(13) .
C25 C20 1.396(12) .
C30 C35 1.387(12) .
C40 C41 1.379(14) .
C40 C39 1.389(14) .
C33 C32 1.424(13) .
C20 C21 1.396(12) .
C19 C14 1.385(13) .
C19 C18 1.404(15) .
C15 C16 1.382(14) .
C15 C14 1.384(13) .
C21 C22 1.381(13) .
C42 C41 1.364(12) .
C42 C37 1.381(13) .
C48 C47 1.380(13) .
C48 C43 1.412(13) .
C43 C44 1.380(12) .
C37 C38 1.398(13) .
C10 C9 1.389(13) .
C27 C28 1.327(12) .
C4 C5 1.352(14) .
C8 C9 1.375(13) .
C44 C45 1.372(13) .
C39 C38 1.380(13) .
C16 C17 1.371(15) .
C46 C47 1.352(14) .
C46 C45 1.404(14) .
C18 C17 1.368(15) .
